data_4115268
loop_
_publ_author_name
'Jonathan L. Sessler'
'Hiromitsu Maeda'
'Toshihisa Mizuno'
'Vincent M. Lynch'
'Hiroyuki Furuta'

_publ_section_title
;
 Quinoxaline-Bridged Porphyrinoids
;
_journal_name_full 'Journal of the American Chemical Society'
_journal_page_first 13474
_journal_page_last 13479
_journal_paper_doi 10.1021/ja0273750
_journal_volume 124
_journal_year 2002
_chemical_formula_sum 'C81 H62 Cl18 N12 O4'
_chemical_formula_weight 1905.53
_chemical_name_systematic
; 
 ? 
;
_space_group_IT_number 2
_symmetry_cell_setting triclinic
_symmetry_space_group_name_Hall '-P 1'
_symmetry_space_group_name_H-M 'P -1'
_atom_sites_solution_hydrogens geom
_atom_sites_solution_primary direct
_atom_sites_solution_secondary difmap
_audit_creation_method SHELXL-97
_cell_angle_alpha 98.764(1)
_cell_angle_beta 113.107(1)
_cell_angle_gamma 113.387(1)
_cell_formula_units_Z 1
_cell_length_a 11.8710(1)
_cell_length_b 14.7773(1)
_cell_length_c 15.1011(2)
_cell_measurement_temperature 153(2)
_cell_volume 2082.06(5)
_computing_structure_refinement 'SHELXL-97 (Sheldrick, 1997)'
_computing_structure_solution 'SHELXS-97 (Sheldrick, 1990)'
_diffrn_ambient_temperature 153(2)
_diffrn_measured_fraction_theta_full 0.983
_diffrn_measured_fraction_theta_max 0.983
_diffrn_measurement_device_type 'Nonius Kappa CCD'
_diffrn_measurement_method \w-scans
_diffrn_radiation_monochromator graphite
_diffrn_radiation_source 'fine-focus sealed tube'
_diffrn_radiation_type MoK\a
_diffrn_radiation_wavelength 0.71073
_diffrn_reflns_av_R_equivalents 0.0189
_diffrn_reflns_av_sigmaI/netI 0.0445
_diffrn_reflns_limit_h_max 16
_diffrn_reflns_limit_h_min -14
_diffrn_reflns_limit_k_max 18
_diffrn_reflns_limit_k_min -20
_diffrn_reflns_limit_l_max 21
_diffrn_reflns_limit_l_min -21
_diffrn_reflns_number 17149
_diffrn_reflns_theta_full 30.00
_diffrn_reflns_theta_max 30.00
_diffrn_reflns_theta_min 2.97
_exptl_absorpt_coefficient_mu 0.650
_exptl_absorpt_correction_type none
_exptl_crystal_colour red-orange
_exptl_crystal_density_diffrn 1.520
_exptl_crystal_description prisms
_exptl_crystal_F_000 970
_exptl_crystal_size_max 0.19
_exptl_crystal_size_mid 0.16
_exptl_crystal_size_min 0.11
_refine_diff_density_max 0.805
_refine_diff_density_min -0.762
_refine_diff_density_rms 0.085
_refine_ls_extinction_coef 0.0074(17)
_refine_ls_extinction_expression Fc^*^=kFc[1+0.001xFc^2^\l^3^/sin(2\q)]^-1/4^
_refine_ls_extinction_method SHELXL
_refine_ls_goodness_of_fit_ref 2.410
_refine_ls_hydrogen_treatment mixed
_refine_ls_matrix_type full
_refine_ls_number_parameters 514
_refine_ls_number_reflns 11935
_refine_ls_number_restraints 79
_refine_ls_restrained_S_all 3.040
_refine_ls_R_factor_all 0.0899
_refine_ls_R_factor_gt 0.0640
_refine_ls_shift/su_max 0.007
_refine_ls_shift/su_mean 0.001
_refine_ls_structure_factor_coef Fsqd
_refine_ls_weighting_details 'calc w=1/[\s^2^(Fo^2^)+(0.0200P)^2^+0.0000P] where P=(Fo^2^+2Fc^2^)/3'
_refine_ls_weighting_scheme calc
_refine_ls_wR_factor_gt 0.1363
_refine_ls_wR_factor_ref 0.1413
_reflns_number_gt 8710
_reflns_number_total 11935
_reflns_threshold_expression >2sigma(I)
_cod_data_source_file ja0273750-2_s2_1.cif
_cod_data_source_block JA0273750-3b(6CHCl3+toluene)
_cod_original_cell_volume 2082.05(4)
_cod_database_code 4115268

loop_
_symmetry_equiv_pos_as_xyz
'x, y, z'
'-x, -y, -z'

loop_
_atom_site_label
_atom_site_type_symbol
_atom_site_fract_x
_atom_site_fract_y
_atom_site_fract_z
_atom_site_U_iso_or_equiv
_atom_site_adp_type
_atom_site_occupancy
_atom_site_symmetry_multiplicity
_atom_site_calc_flag
_atom_site_refinement_flags
_atom_site_disorder_assembly
_atom_site_disorder_group
N1 N 0.2698(2) 0.25546(17) 0.48353(18) 0.0267(5) Uani 1 1 d . . .
C2 C 0.2614(3) 0.30686(19) 0.41509(19) 0.0250(5) Uani 1 1 d . . .
C3 C 0.2086(3) 0.2326(2) 0.3196(2) 0.0285(6) Uani 1 1 d . . .
H3 H 0.1897 0.2457 0.2564 0.034 Uiso 1 1 d R . .
C4 C 0.1853(3) 0.1363(2) 0.3323(2) 0.0310(6) Uani 1 1 d . . .
H4 H 0.1502 0.0713 0.2794 0.037 Uiso 1 1 d R . .
C5 C 0.2236(3) 0.15176(19) 0.4350(2) 0.0269(5) Uani 1 1 d . . .
C6 C 0.2158(3) 0.0787(2) 0.4887(2) 0.0300(6) Uani 1 1 d . . .
H6 H 0.1820 0.0062 0.4517 0.036 Uiso 1 1 d R . .
N7 N 0.2519(2) 0.10887(17) 0.58454(17) 0.0288(5) Uani 1 1 d . . .
C8 C 0.2321(3) 0.0340(2) 0.6329(2) 0.0299(6) Uani 1 1 d . . .
C9 C 0.1221(3) -0.0687(2) 0.5833(2) 0.0371(7) Uani 1 1 d . . .
H9 H 0.0587 -0.0943 0.5102 0.044 Uiso 1 1 d R . .
C10 C 0.1033(3) -0.1367(3) 0.6393(3) 0.0467(8) Uani 1 1 d . . .
H10 H 0.0280 -0.2090 0.6023 0.056 Uiso 1 1 d R . .
C11 C 0.1885(3) -0.1029(3) 0.7428(3) 0.0467(8) Uani 1 1 d . . .
H11 H 0.1730 -0.1511 0.7784 0.056 Uiso 1 1 d R . .
C12 C 0.3016(3) 0.0045(2) 0.7989(2) 0.0361(7) Uani 1 1 d . . .
C13 C 0.3854(3) 0.0449(3) 0.9064(2) 0.0399(7) Uani 1 1 d . . .
H13 H 0.3684 -0.0012 0.9438 0.048 Uiso 1 1 d R . .
C14 C 0.4936(3) 0.1498(2) 0.9612(2) 0.0347(7) Uani 1 1 d . . .
C15 C 0.5784(4) 0.1931(3) 1.0719(2) 0.0433(8) Uani 1 1 d . . .
H15 H 0.5593 0.1492 1.1108 0.052 Uiso 1 1 d R . .
C16 C 0.6820(4) 0.2939(3) 1.1214(2) 0.0487(8) Uani 1 1 d . . .
H16 H 0.7355 0.3211 1.1955 0.058 Uiso 1 1 d R . .
C17 C 0.7153(4) 0.3617(3) 1.0677(2) 0.0441(7) Uani 1 1 d . . .
H17 H 0.7909 0.4339 1.1058 0.053 Uiso 1 1 d R . .
C18 C 0.6394(3) 0.3254(2) 0.9612(2) 0.0341(6) Uani 1 1 d . . .
C19 C 0.5240(3) 0.2182(2) 0.9052(2) 0.0297(6) Uani 1 1 d . . .
C20 C 0.4398(3) 0.1774(2) 0.7981(2) 0.0287(6) Uani 1 1 d . . .
H20 H 0.4606 0.2222 0.7603 0.034 Uiso 1 1 d R . .
C21 C 0.3268(3) 0.0737(2) 0.7434(2) 0.0296(6) Uani 1 1 d . . .
N22 N 0.6649(3) 0.38640(18) 0.89988(17) 0.0343(5) Uani 1 1 d . . .
C23 C 0.7858(3) 0.4664(2) 0.9341(2) 0.0331(6) Uani 1 1 d . . .
H23 H 0.8586 0.4883 1.0038 0.040 Uiso 1 1 d R . .
C24 C 0.8164(3) 0.5253(2) 0.87070(19) 0.0310(6) Uani 1 1 d . . .
N25 N 0.7234(3) 0.48812(18) 0.76618(17) 0.0279(5) Uani 1 1 d . . .
C26 C 0.7802(3) 0.55380(19) 0.72220(19) 0.0271(6) Uani 1 1 d . . .
C27 C 0.9126(3) 0.6358(2) 0.8001(2) 0.0328(6) Uani 1 1 d . . .
H27 H 0.9769 0.6946 0.7926 0.039 Uiso 1 1 d R . .
C28 C 0.9347(3) 0.6169(2) 0.8924(2) 0.0354(6) Uani 1 1 d . . .
H28 H 1.0178 0.6600 0.9593 0.043 Uiso 1 1 d R . .
C29 C 0.7085(3) 0.5173(2) 0.60805(19) 0.0263(5) Uani 1 1 d . . .
N30 N 0.6595(2) 0.41492(16) 0.56467(16) 0.0291(5) Uani 1 1 d . . .
C31 C 0.5939(3) 0.3709(2) 0.46041(19) 0.0279(6) Uani 1 1 d . . .
C32 C 0.5475(3) 0.2626(2) 0.4137(2) 0.0353(6) Uani 1 1 d . . .
H32 H 0.5630 0.2214 0.4557 0.042 Uiso 1 1 d R . .
C33 C 0.4795(3) 0.2170(2) 0.3090(2) 0.0347(6) Uani 1 1 d . . .
C34 C 0.4491(3) 0.2761(2) 0.2452(2) 0.0294(6) Uani 1 1 d . . .
C35 C 0.4989(3) 0.3818(2) 0.2892(2) 0.0281(6) Uani 1 1 d . . .
H35 H 0.4818 0.4214 0.2457 0.034 Uiso 1 1 d R . .
C36 C 0.5739(3) 0.4319(2) 0.39849(19) 0.0258(5) Uani 1 1 d . . .
N37 N 0.6230(2) 0.53606(16) 0.44289(16) 0.0258(5) Uani 1 1 d . . .
C38 C 0.6896(3) 0.57990(19) 0.54537(19) 0.0253(5) Uani 1 1 d . . .
O39 O 0.4305(2) 0.11379(15) 0.25636(15) 0.0473(6) Uani 1 1 d . . .
C40 C 0.4686(5) 0.0550(3) 0.3178(3) 0.0749(13) Uani 1 1 d . . .
H40A H 0.4284 -0.0162 0.2730 0.112 Uiso 1 1 d R . .
H40B H 0.5698 0.0875 0.3559 0.112 Uiso 1 1 d R . .
H40C H 0.4331 0.0538 0.3651 0.112 Uiso 1 1 d R . .
O41 O 0.3689(2) 0.21741(15) 0.14260(14) 0.0360(5) Uani 1 1 d . . .
C42 C 0.3401(3) 0.2722(3) 0.0738(2) 0.0435(7) Uani 1 1 d . . .
H42A H 0.2849 0.2229 0.0037 0.065 Uiso 1 1 d R . .
H42B H 0.2876 0.3025 0.0871 0.065 Uiso 1 1 d R . .
H42C H 0.4270 0.3275 0.0840 0.065 Uiso 1 1 d R . .
Cl1A Cl 0.26224(8) -0.11891(6) 0.05259(6) 0.0404(2) Uani 1 1 d . . .
Cl2A Cl 0.05889(9) -0.11980(6) 0.11149(7) 0.0494(2) Uani 1 1 d . . .
Cl3A Cl 0.04902(10) -0.07522(7) -0.07110(6) 0.0548(2) Uani 1 1 d . . .
C1A C 0.1587(3) -0.0608(2) 0.0548(2) 0.0325(6) Uani 1 1 d . . .
H1A H 0.2210 0.0133 0.0960 0.039 Uiso 1 1 d R . .
Cl1B Cl 0.12800(9) 0.19000(7) 0.76408(7) 0.0550(2) Uani 1 1 d D A .
Cl2B Cl 0.3444(4) 0.4076(3) 0.8908(3) 0.1259(19) Uani 0.50 1 d PDU A 1
Cl3B Cl 0.1782(3) 0.3425(3) 0.6696(2) 0.0748(8) Uani 0.50 1 d PDU A 1
Cl2D Cl 0.2969(3) 0.4026(3) 0.9122(2) 0.0605(8) Uani 0.50 1 d PDU A 2
Cl3D Cl 0.2722(5) 0.3695(2) 0.7127(3) 0.0982(11) Uani 0.50 1 d PDU A 2
C1B C 0.2631(4) 0.3102(3) 0.7899(3) 0.0880(16) Uani 1 1 d DU . .
H1B H 0.3414 0.3003 0.7986 0.106 Uiso 1 1 d R A .
Cl1C Cl 0.79773(10) 0.19007(8) 0.59068(7) 0.0627(3) Uani 1 1 d U . .
Cl2C Cl 0.61988(14) 0.20580(8) 0.66938(12) 0.0873(4) Uani 1 1 d U . .
Cl3C Cl 0.92478(14) 0.33669(10) 0.79562(7) 0.0954(5) Uani 1 1 d U . .
C1C C 0.7797(3) 0.2758(2) 0.6715(2) 0.0398(7) Uani 1 1 d U . .
H1C H 0.7766 0.3300 0.6444 0.048 Uiso 1 1 d R . .
H25 H 0.643(3) 0.433(2) 0.730(2) 0.033(8) Uiso 1 1 d . . .
H1 H 0.301(3) 0.283(2) 0.545(2) 0.026(7) Uiso 1 1 d . . .

loop_
_atom_site_aniso_label
_atom_site_aniso_U_11
_atom_site_aniso_U_22
_atom_site_aniso_U_33
_atom_site_aniso_U_23
_atom_site_aniso_U_13
_atom_site_aniso_U_12
N1 0.0312(12) 0.0201(11) 0.0224(11) 0.0089(10) 0.0098(10) 0.0106(10)
C2 0.0257(13) 0.0209(13) 0.0241(12) 0.0114(11) 0.0096(11) 0.0097(11)
C3 0.0323(14) 0.0247(13) 0.0248(13) 0.0106(11) 0.0115(12) 0.0134(12)
C4 0.0367(15) 0.0221(13) 0.0288(14) 0.0070(12) 0.0132(12) 0.0140(12)
C5 0.0276(13) 0.0198(13) 0.0288(13) 0.0097(11) 0.0112(11) 0.0105(11)
C6 0.0284(14) 0.0207(13) 0.0358(15) 0.0110(12) 0.0119(12) 0.0117(12)
N7 0.0283(11) 0.0280(12) 0.0345(12) 0.0188(10) 0.0155(10) 0.0156(10)
C8 0.0274(14) 0.0293(14) 0.0430(16) 0.0212(13) 0.0199(13) 0.0176(13)
C9 0.0312(15) 0.0343(16) 0.0450(17) 0.0229(14) 0.0179(14) 0.0139(13)
C10 0.0314(16) 0.0386(18) 0.063(2) 0.0315(17) 0.0209(16) 0.0095(14)
C11 0.0341(16) 0.0448(19) 0.070(2) 0.0415(18) 0.0290(17) 0.0169(15)
C12 0.0312(15) 0.0445(17) 0.0534(18) 0.0359(16) 0.0276(14) 0.0240(14)
C13 0.0418(17) 0.054(2) 0.0525(18) 0.0416(17) 0.0331(16) 0.0312(16)
C14 0.0389(16) 0.0521(19) 0.0404(16) 0.0336(15) 0.0281(14) 0.0319(15)
C15 0.057(2) 0.062(2) 0.0405(17) 0.0366(17) 0.0345(16) 0.0394(19)
C16 0.069(2) 0.066(2) 0.0326(16) 0.0290(18) 0.0310(17) 0.043(2)
C17 0.058(2) 0.0452(18) 0.0325(16) 0.0180(15) 0.0225(15) 0.0277(17)
C18 0.0471(17) 0.0409(17) 0.0299(14) 0.0212(13) 0.0226(13) 0.0292(15)
C19 0.0371(15) 0.0393(16) 0.0350(14) 0.0257(13) 0.0245(13) 0.0275(14)
C20 0.0347(14) 0.0335(15) 0.0374(15) 0.0248(13) 0.0237(13) 0.0241(13)
C21 0.0296(14) 0.0358(15) 0.0422(15) 0.0270(14) 0.0232(13) 0.0227(13)
N22 0.0466(15) 0.0301(13) 0.0260(11) 0.0145(11) 0.0157(11) 0.0200(12)
C23 0.0453(17) 0.0307(15) 0.0224(13) 0.0111(12) 0.0133(13) 0.0214(15)
C24 0.0379(15) 0.0263(14) 0.0236(13) 0.0085(12) 0.0106(12) 0.0164(13)
N25 0.0293(12) 0.0205(12) 0.0215(11) 0.0070(10) 0.0062(10) 0.0083(11)
C26 0.0306(14) 0.0195(13) 0.0251(13) 0.0108(11) 0.0092(12) 0.0109(12)
C27 0.0325(15) 0.0247(14) 0.0278(14) 0.0098(12) 0.0075(12) 0.0101(12)
C28 0.0368(15) 0.0254(14) 0.0259(14) 0.0071(12) 0.0041(12) 0.0123(13)
C29 0.0261(13) 0.0213(13) 0.0253(13) 0.0094(11) 0.0086(11) 0.0104(11)
N30 0.0311(12) 0.0202(11) 0.0258(11) 0.0090(10) 0.0073(10) 0.0108(10)
C31 0.0293(14) 0.0201(13) 0.0263(13) 0.0079(11) 0.0082(11) 0.0113(12)
C32 0.0409(16) 0.0223(14) 0.0276(14) 0.0066(12) 0.0048(13) 0.0159(13)
C33 0.0346(15) 0.0229(14) 0.0324(15) 0.0045(12) 0.0075(13) 0.0133(13)
C34 0.0262(14) 0.0266(14) 0.0246(13) 0.0041(12) 0.0078(11) 0.0108(12)
C35 0.0297(14) 0.0268(14) 0.0260(13) 0.0114(12) 0.0128(12) 0.0131(12)
C36 0.0243(13) 0.0237(13) 0.0245(12) 0.0082(11) 0.0099(11) 0.0102(11)
N37 0.0278(11) 0.0189(11) 0.0239(11) 0.0078(9) 0.0098(9) 0.0090(10)
C38 0.0256(13) 0.0205(13) 0.0268(13) 0.0099(11) 0.0112(11) 0.0103(11)
O39 0.0586(14) 0.0257(11) 0.0312(11) 0.0014(9) 0.0022(10) 0.0219(11)
C40 0.109(3) 0.0295(18) 0.044(2) 0.0022(16) -0.001(2) 0.041(2)
O41 0.0401(11) 0.0318(11) 0.0245(9) 0.0049(9) 0.0091(9) 0.0170(9)
C42 0.0502(19) 0.0450(18) 0.0231(14) 0.0070(14) 0.0079(14) 0.0257(16)
Cl1A 0.0443(4) 0.0430(4) 0.0454(4) 0.0190(4) 0.0266(4) 0.0265(4)
Cl2A 0.0574(5) 0.0435(5) 0.0614(5) 0.0194(4) 0.0421(4) 0.0250(4)
Cl3A 0.0652(6) 0.0635(6) 0.0305(4) 0.0103(4) 0.0112(4) 0.0428(5)
C1A 0.0362(15) 0.0276(14) 0.0309(14) 0.0073(12) 0.0160(13) 0.0157(13)
Cl1B 0.0583(5) 0.0608(6) 0.0664(6) 0.0330(5) 0.0406(5) 0.0345(5)
Cl2B 0.084(3) 0.071(2) 0.121(4) 0.039(2) -0.016(2) 0.0162(18)
Cl3B 0.0969(19) 0.0840(19) 0.091(2) 0.0598(17) 0.0704(17) 0.0527(18)
Cl2D 0.071(2) 0.0634(17) 0.0500(11) 0.0223(11) 0.0212(12) 0.0439(16)
Cl3D 0.187(4) 0.0648(17) 0.107(2) 0.0553(18) 0.117(3) 0.066(2)
C1B 0.078(3) 0.064(3) 0.181(5) 0.070(3) 0.090(4) 0.052(3)
Cl1C 0.0649(6) 0.0765(7) 0.0491(5) 0.0092(5) 0.0199(4) 0.0509(6)
Cl2C 0.1090(9) 0.0623(6) 0.1569(12) 0.0648(8) 0.1062(9) 0.0519(7)
Cl3C 0.1179(10) 0.0973(9) 0.0424(5) 0.0013(6) -0.0029(6) 0.0806(8)
C1C 0.0506(18) 0.0396(17) 0.0375(16) 0.0194(14) 0.0200(15) 0.0297(15)

loop_
_atom_type_symbol
_atom_type_description
_atom_type_scat_dispersion_real
_atom_type_scat_dispersion_imag
_atom_type_scat_source
C C 0.0033 0.0016 'International Tables Vol C Tables 4.2.6.8 and 6.1.1.4'
H H 0.0000 0.0000 'International Tables Vol C Tables 4.2.6.8 and 6.1.1.4'
N N 0.0061 0.0033 'International Tables Vol C Tables 4.2.6.8 and 6.1.1.4'
O O 0.0106 0.0060 'International Tables Vol C Tables 4.2.6.8 and 6.1.1.4'
Cl Cl 0.1484 0.1585 'International Tables Vol C Tables 4.2.6.8 and 6.1.1.4'

loop_
_geom_angle_atom_site_label_1
_geom_angle_atom_site_label_2
_geom_angle_atom_site_label_3
_geom_angle
_geom_angle_site_symmetry_3
C5 N1 C2 110.5(2) .
C5 N1 H1 124.5(19) .
C2 N1 H1 124.9(19) .
N1 C2 C3 106.7(2) .
N1 C2 C38 118.0(2) 2_666
C3 C2 C38 135.3(2) 2_666
C2 C3 C4 107.8(2) .
C2 C3 H3 125.6 .
C4 C3 H3 126.6 .
C5 C4 C3 107.8(2) .
C5 C4 H4 126.2 .
C3 C4 H4 126.0 .
N1 C5 C4 107.2(2) .
N1 C5 C6 121.7(2) .
C4 C5 C6 131.0(2) .
N7 C6 C5 121.1(2) .
N7 C6 H6 119.6 .
C5 C6 H6 119.3 .
C6 N7 C8 119.8(2) .
C9 C8 N7 123.7(2) .
C9 C8 C21 119.8(2) .
N7 C8 C21 116.2(2) .
C8 C9 C10 120.2(3) .
C8 C9 H9 119.5 .
C10 C9 H9 120.2 .
C11 C10 C9 122.0(3) .
C11 C10 H10 119.3 .
C9 C10 H10 118.6 .
C10 C11 C12 120.1(3) .
C10 C11 H11 119.9 .
C12 C11 H11 120.0 .
C13 C12 C11 122.1(3) .
C13 C12 C21 118.9(3) .
C11 C12 C21 119.0(3) .
C14 C13 C12 122.1(2) .
C14 C13 H13 118.8 .
C12 C13 H13 119.1 .
C13 C14 C15 122.7(3) .
C13 C14 C19 119.1(2) .
C15 C14 C19 118.2(3) .
C16 C15 C14 120.8(3) .
C16 C15 H15 119.6 .
C14 C15 H15 119.6 .
C15 C16 C17 121.9(3) .
C15 C16 H16 119.0 .
C17 C16 H16 119.1 .
C18 C17 C16 120.6(3) .
C18 C17 H17 119.6 .
C16 C17 H17 119.8 .
C17 C18 N22 125.2(3) .
C17 C18 C19 119.1(3) .
N22 C18 C19 115.7(2) .
C20 C19 C18 122.3(2) .
C20 C19 C14 118.4(3) .
C18 C19 C14 119.3(2) .
C19 C20 C21 122.6(2) .
C19 C20 H20 118.8 .
C21 C20 H20 118.6 .
C20 C21 C12 118.7(2) .
C20 C21 C8 122.5(2) .
C12 C21 C8 118.8(2) .
C23 N22 C18 120.8(2) .
N22 C23 C24 121.6(2) .
N22 C23 H23 119.1 .
C24 C23 H23 119.3 .
N25 C24 C28 106.7(2) .
N25 C24 C23 121.3(2) .
C28 C24 C23 131.8(2) .
C26 N25 C24 110.3(2) .
C26 N25 H25 120.8(19) .
C24 N25 H25 129(2) .
N25 C26 C27 107.5(2) .
N25 C26 C29 118.2(2) .
C27 C26 C29 133.1(2) .
C26 C27 C28 107.1(2) .
C26 C27 H27 126.5 .
C28 C27 H27 126.4 .
C24 C28 C27 108.4(2) .
C24 C28 H28 125.5 .
C27 C28 H28 126.1 .
N30 C29 C38 120.6(2) .
N30 C29 C26 112.2(2) .
C38 C29 C26 127.2(2) .
C29 N30 C31 118.7(2) .
N30 C31 C36 120.8(2) .
N30 C31 C32 119.1(2) .
C36 C31 C32 120.1(2) .
C33 C32 C31 119.6(2) .
C33 C32 H32 120.1 .
C31 C32 H32 120.2 .
C32 C33 O39 124.4(2) .
C32 C33 C34 120.6(2) .
O39 C33 C34 114.9(2) .
O41 C34 C35 125.9(2) .
O41 C34 C33 113.8(2) .
C35 C34 C33 120.3(2) .
C34 C35 C36 119.9(2) .
C34 C35 H35 119.7 .
C36 C35 H35 120.4 .
N37 C36 C31 120.3(2) .
N37 C36 C35 120.5(2) .
C31 C36 C35 119.2(2) .
C38 N37 C36 119.0(2) .
N37 C38 C29 120.5(2) .
N37 C38 C2 114.3(2) 2_666
C29 C38 C2 125.2(2) 2_666
C33 O39 C40 116.2(2) .
O39 C40 H40A 109.0 .
O39 C40 H40B 109.4 .
H40A C40 H40B 109.5 .
O39 C40 H40C 110.0 .
H40A C40 H40C 109.5 .
H40B C40 H40C 109.5 .
C34 O41 C42 117.0(2) .
O41 C42 H42A 109.2 .
O41 C42 H42B 108.9 .
H42A C42 H42B 109.5 .
O41 C42 H42C 110.4 .
H42A C42 H42C 109.5 .
H42B C42 H42C 109.5 .
Cl3A C1A Cl2A 111.31(15) .
Cl3A C1A Cl1A 109.72(14) .
Cl2A C1A Cl1A 109.48(14) .
Cl3A C1A H1A 108.8 .
Cl2A C1A H1A 108.9 .
Cl1A C1A H1A 108.6 .
Cl2B C1B Cl3D 98.9(3) .
Cl2B C1B Cl1B 124.5(3) .
Cl3D C1B Cl1B 127.1(3) .
Cl2B C1B Cl2D 21.5(2) .
Cl3D C1B Cl2D 109.6(2) .
Cl1B C1B Cl2D 104.8(2) .
Cl2B C1B Cl3B 111.1(3) .
Cl3D C1B Cl3B 27.57(16) .
Cl1B C1B Cl3B 102.0(2) .
Cl2D C1B Cl3B 111.8(2) .
Cl2B C1B H1B 97.3 .
Cl3D C1B H1B 94.6 .
Cl1B C1B H1B 106.6 .
Cl2D C1B H1B 114.0 .
Cl3B C1B H1B 116.0 .
Cl3C C1C Cl2C 112.40(18) .
Cl3C C1C Cl1C 110.59(16) .
Cl2C C1C Cl1C 109.52(17) .
Cl3C C1C H1C 108.0 .
Cl2C C1C H1C 108.2 .
Cl1C C1C H1C 108.0 .

loop_
_geom_bond_atom_site_label_1
_geom_bond_atom_site_label_2
_geom_bond_distance
_geom_bond_site_symmetry_2
N1 C5 1.364(3) .
N1 C2 1.369(3) .
N1 H1 0.82(3) .
C2 C3 1.392(4) .
C2 C38 1.465(3) 2_666
C3 C4 1.397(3) .
C3 H3 0.9600 .
C4 C5 1.385(4) .
C4 H4 0.9600 .
C5 C6 1.441(3) .
C6 N7 1.282(3) .
C6 H6 0.9600 .
N7 C8 1.409(3) .
C8 C9 1.372(4) .
C8 C21 1.448(4) .
C9 C10 1.415(4) .
C9 H9 0.9599 .
C10 C11 1.355(5) .
C10 H10 0.9600 .
C11 C12 1.429(4) .
C11 H11 0.9600 .
C12 C13 1.395(4) .
C12 C21 1.434(3) .
C13 C14 1.390(4) .
C13 H13 0.9600 .
C14 C15 1.434(4) .
C14 C19 1.441(3) .
C15 C16 1.332(5) .
C15 H15 0.9599 .
C16 C17 1.415(4) .
C16 H16 0.9599 .
C17 C18 1.379(4) .
C17 H17 0.9599 .
C18 N22 1.421(3) .
C18 C19 1.436(4) .
C19 C20 1.392(4) .
C20 C21 1.393(4) .
C20 H20 0.9601 .
N22 C23 1.269(4) .
C23 C24 1.442(4) .
C23 H23 0.9600 .
C24 N25 1.378(3) .
C24 C28 1.381(4) .
N25 C26 1.366(3) .
N25 H25 0.84(3) .
C26 C27 1.388(4) .
C26 C29 1.479(3) .
C27 C28 1.407(4) .
C27 H27 0.9601 .
C28 H28 0.9601 .
C29 N30 1.325(3) .
C29 C38 1.438(3) .
N30 C31 1.353(3) .
C31 C36 1.412(3) .
C31 C32 1.420(4) .
C32 C33 1.359(4) .
C32 H32 0.9599 .
C33 O39 1.364(3) .
C33 C34 1.433(4) .
C34 O41 1.356(3) .
C34 C35 1.369(4) .
C35 C36 1.420(3) .
C35 H35 0.9599 .
C36 N37 1.352(3) .
N37 C38 1.329(3) .
C38 C2 1.465(3) 2_666
O39 C40 1.431(4) .
C40 H40A 0.9601 .
C40 H40B 0.9600 .
C40 H40C 0.9599 .
O41 C42 1.432(3) .
C42 H42A 0.9601 .
C42 H42B 0.9599 .
C42 H42C 0.9600 .
Cl1A C1A 1.764(3) .
Cl2A C1A 1.761(3) .
Cl3A C1A 1.752(3) .
C1A H1A 0.9600 .
Cl1B C1B 1.707(4) .
Cl2B C1B 1.550(5) .
Cl3B C1B 1.937(5) .
Cl2D C1B 1.911(5) .
Cl3D C1B 1.572(4) .
C1B H1B 0.9600 .
Cl1C C1C 1.758(3) .
Cl2C C1C 1.748(3) .
Cl3C C1C 1.735(3) .
C1C H1C 0.9599 .

loop_
_geom_torsion_atom_site_label_1
_geom_torsion_atom_site_label_2
_geom_torsion_atom_site_label_3
_geom_torsion_atom_site_label_4
_geom_torsion
_geom_torsion_site_symmetry_1
_geom_torsion_site_symmetry_4
C5 N1 C2 C3 -0.4(3) . .
C5 N1 C2 C38 -178.5(2) . 2_666
N1 C2 C3 C4 0.2(3) . .
C38 C2 C3 C4 177.8(3) 2_666 .
C2 C3 C4 C5 0.1(3) . .
C2 N1 C5 C4 0.4(3) . .
C2 N1 C5 C6 -177.3(2) . .
C3 C4 C5 N1 -0.3(3) . .
C3 C4 C5 C6 177.1(3) . .
N1 C5 C6 N7 0.2(4) . .
C4 C5 C6 N7 -176.9(3) . .
C5 C6 N7 C8 174.7(2) . .
C6 N7 C8 C9 -33.2(4) . .
C6 N7 C8 C21 153.2(2) . .
N7 C8 C9 C10 -175.0(2) . .
C21 C8 C9 C10 -1.7(4) . .
C8 C9 C10 C11 2.2(5) . .
C9 C10 C11 C12 0.1(5) . .
C10 C11 C12 C13 175.2(3) . .
C10 C11 C12 C21 -2.9(4) . .
C11 C12 C13 C14 -178.8(3) . .
C21 C12 C13 C14 -0.7(4) . .
C12 C13 C14 C15 178.4(3) . .
C12 C13 C14 C19 -2.4(4) . .
C13 C14 C15 C16 179.4(3) . .
C19 C14 C15 C16 0.3(4) . .
C14 C15 C16 C17 -1.5(5) . .
C15 C16 C17 C18 0.7(5) . .
C16 C17 C18 N22 -179.4(3) . .
C16 C17 C18 C19 1.3(4) . .
C17 C18 C19 C20 177.6(3) . .
N22 C18 C19 C20 -1.8(4) . .
C17 C18 C19 C14 -2.5(4) . .
N22 C18 C19 C14 178.1(2) . .
C13 C14 C19 C20 2.5(4) . .
C15 C14 C19 C20 -178.4(2) . .
C13 C14 C19 C18 -177.4(3) . .
C15 C14 C19 C18 1.7(4) . .
C18 C19 C20 C21 -179.4(2) . .
C14 C19 C20 C21 0.7(4) . .
C19 C20 C21 C12 -3.8(4) . .
C19 C20 C21 C8 174.8(2) . .
C13 C12 C21 C20 3.8(4) . .
C11 C12 C21 C20 -178.1(3) . .
C13 C12 C21 C8 -174.9(2) . .
C11 C12 C21 C8 3.3(4) . .
C9 C8 C21 C20 -179.6(3) . .
N7 C8 C21 C20 -5.8(4) . .
C9 C8 C21 C12 -1.0(4) . .
N7 C8 C21 C12 172.8(2) . .
C17 C18 N22 C23 23.8(4) . .
C19 C18 N22 C23 -156.8(3) . .
C18 N22 C23 C24 175.9(2) . .
N22 C23 C24 N25 -10.0(4) . .
N22 C23 C24 C28 175.5(3) . .
C28 C24 N25 C26 0.0(3) . .
C23 C24 N25 C26 -175.8(2) . .
C24 N25 C26 C27 -0.4(3) . .
C24 N25 C26 C29 168.9(2) . .
N25 C26 C27 C28 0.7(3) . .
C29 C26 C27 C28 -166.3(3) . .
N25 C24 C28 C27 0.5(3) . .
C23 C24 C28 C27 175.6(3) . .
C26 C27 C28 C24 -0.7(3) . .
N25 C26 C29 N30 -38.6(3) . .
C27 C26 C29 N30 127.4(3) . .
N25 C26 C29 C38 141.5(3) . .
C27 C26 C29 C38 -52.6(4) . .
C38 C29 N30 C31 1.3(4) . .
C26 C29 N30 C31 -178.6(2) . .
C29 N30 C31 C36 -1.9(4) . .
C29 N30 C31 C32 176.9(2) . .
N30 C31 C32 C33 179.0(3) . .
C36 C31 C32 C33 -2.2(4) . .
C31 C32 C33 O39 -179.9(3) . .
C31 C32 C33 C34 -2.6(4) . .
C32 C33 C34 O41 -173.8(3) . .
O39 C33 C34 O41 3.7(4) . .
C32 C33 C34 C35 5.7(4) . .
O39 C33 C34 C35 -176.8(2) . .
O41 C34 C35 C36 175.7(2) . .
C33 C34 C35 C36 -3.8(4) . .
N30 C31 C36 N37 1.4(4) . .
C32 C31 C36 N37 -177.3(2) . .
N30 C31 C36 C35 -177.2(2) . .
C32 C31 C36 C35 4.1(4) . .
C34 C35 C36 N37 -179.6(2) . .
C34 C35 C36 C31 -1.0(4) . .
C31 C36 N37 C38 -0.3(4) . .
C35 C36 N37 C38 178.3(2) . .
C36 N37 C38 C29 -0.3(4) . .
C36 N37 C38 C2 179.8(2) . 2_666
N30 C29 C38 N37 -0.2(4) . .
C26 C29 C38 N37 179.7(2) . .
N30 C29 C38 C2 179.7(2) . 2_666
C26 C29 C38 C2 -0.4(4) . 2_666
C32 C33 O39 C40 -7.2(5) . .
C34 C33 O39 C40 175.4(3) . .
C35 C34 O41 C42 3.5(4) . .
C33 C34 O41 C42 -176.9(2) . .
